data_1551324
loop_
_publ_author_name
'Marc A. Little'
'Michael E. Briggs'
'James T. A. Jones'
'Marc Schmidtmann'
'Tom Hasell'
'Samantha Y. Chong'
'Kim E. Jelfs'
'Linjiang Chen'
'Andrew I. Cooper'

_publ_section_title
;
 Trapping virtual pores by crystal retro-engineering
;
_journal_name_full 'Nature Chemistry'
_journal_page_first 153
_journal_page_last 159
_journal_paper_doi 10.1038/nchem.2156
_journal_volume 7
_journal_year 2015
_chemical_absolute_configuration unk
_chemical_formula_moiety '2(C72 H84 N12), C72 H69 N11'
_chemical_formula_sum 'C216 H237 N35'
_chemical_formula_weight 3323.41
_space_group_crystal_system trigonal
_space_group_IT_number 155
_space_group_name_Hall 'R 3 2"'
_space_group_name_H-M_alt 'R 3 2 :H'
_atom_sites_solution_hydrogens geom
_atom_sites_solution_primary direct
_atom_sites_solution_secondary difmap
_cell_angle_alpha 90.00
_cell_angle_beta 90.00
_cell_angle_gamma 120.00
_cell_formula_units_Z 3
_cell_length_a 20.6365(16)
_cell_length_b 20.6365(16)
_cell_length_c 44.899(4)
_cell_measurement_reflns_used 9839
_cell_measurement_temperature 300.0
_cell_measurement_theta_max 20.70
_cell_measurement_theta_min 2.32
_cell_volume 16559(2)
_computing_cell_refinement 'SAINT v7.68A (Bruker,2009)'
_computing_data_collection 'CrystalClear-SM Expert 2.0 r7 (Rigaku, 2011)'
_computing_data_reduction 'SAINT v7.68A (Bruker,2009)'
_computing_molecular_graphics 'Olex2 (Dolomanov et al., 2009)'
_computing_publication_material 'Olex2 (Dolomanov et al., 2009)'
_computing_structure_refinement 'XL (Sheldrick, 2008)'
_computing_structure_solution 'SHELXS-97 (Sheldrick, 2008)'
_diffrn_ambient_temperature 300.0
_diffrn_detector CCD
_diffrn_detector_area_resol_mean 28.5714
_diffrn_detector_type 'Rigaku Saturn724+'
_diffrn_measured_fraction_theta_full 0.998
_diffrn_measured_fraction_theta_max 0.998
_diffrn_measurement_device 'AFC12 (Right): Kappa 3 circle'
_diffrn_measurement_device_type 'Rigaku Saturn724+ (2x2 bin mode)'
_diffrn_measurement_method 'profile data from \w-scans'
_diffrn_measurement_specimen_support 'Mitegen 50um'
_diffrn_radiation_collimation 0.3
_diffrn_radiation_monochromator Confocal
_diffrn_radiation_probe x-ray
_diffrn_radiation_type MoK\a
_diffrn_radiation_wavelength 0.71073
_diffrn_reflns_av_R_equivalents 0.0608
_diffrn_reflns_av_unetI/netI 0.0358
_diffrn_reflns_limit_h_max 21
_diffrn_reflns_limit_h_min -25
_diffrn_reflns_limit_k_max 25
_diffrn_reflns_limit_k_min -24
_diffrn_reflns_limit_l_max 56
_diffrn_reflns_limit_l_min -56
_diffrn_reflns_number 86106
_diffrn_reflns_theta_full 26.37
_diffrn_reflns_theta_max 26.37
_diffrn_reflns_theta_min 1.23
_diffrn_source 'Rotating Anode'
_diffrn_source_current 24.0
_diffrn_source_power 1.2
_diffrn_source_target Mo
_diffrn_source_type 'Rotating Anode'
_diffrn_source_voltage 50.0
_exptl_absorpt_coefficient_mu 0.060
_exptl_absorpt_correction_T_max 0.7454
_exptl_absorpt_correction_T_min 0.5141
_exptl_absorpt_correction_type multi-scan
_exptl_absorpt_process_details
;
SADABS-2008/1 (Bruker,2008) was used for absorption correction.
wR2(int) was 0.0927 before and 0.0669 after correction.
The Ratio of minimum to maximum transmission is 0.6897.
The \l/2 correction factor is 0.0000.
;
_exptl_crystal_colour colourless
_exptl_crystal_colour_primary colourless
_exptl_crystal_density_diffrn 1.000
_exptl_crystal_density_method 'not measured'
_exptl_crystal_description prism
_exptl_crystal_F_000 5334
_exptl_crystal_size_max 0.236
_exptl_crystal_size_mid 0.224
_exptl_crystal_size_min 0.104
_refine_diff_density_max 0.324
_refine_diff_density_min -0.309
_refine_diff_density_rms 0.109
_refine_ls_abs_structure_details 'Flack H D (1983), Acta Cryst. A39, 876-881'
_refine_ls_abs_structure_Flack 1(3)
_refine_ls_extinction_method none
_refine_ls_goodness_of_fit_ref 1.081
_refine_ls_hydrogen_treatment constr
_refine_ls_matrix_type full
_refine_ls_number_parameters 499
_refine_ls_number_reflns 7530
_refine_ls_number_restraints 0
_refine_ls_restrained_S_all 1.081
_refine_ls_R_factor_all 0.0865
_refine_ls_R_factor_gt 0.0460
_refine_ls_shift/su_max 0.001
_refine_ls_shift/su_mean 0.000
_refine_ls_structure_factor_coef Fsqd
_refine_ls_weighting_details 'calc w=1/[\s^2^(Fo^2^)+(0.0795P)^2^+1.7293P] where P=(Fo^2^+2Fc^2^)/3'
_refine_ls_weighting_scheme calc
_refine_ls_wR_factor_gt 0.1236
_refine_ls_wR_factor_ref 0.1546
_reflns_number_gt 4691
_reflns_number_total 7530
_reflns_threshold_expression >2sigma(I)
_cod_data_source_file nchem.2156-s7.cif
_cod_data_source_block 2(CC3-R)(3+2#5)_Desolvate_300K
_cod_original_sg_symbol_H-M 'R 3 2'
_cod_database_code 1551324
_olex2_refinement_description
;
1. Fixed Uiso
 At 1.2 times of:
  All C(H) groups, All C(H,H) groups
2. Others
 Fixed Sof: C37(0.5) C38(0.5) H38(0.5) C39(0.5) H39(0.5) C34(0.5) C35(0.5)
 H35(0.5) C36(0.5) H36(0.5) C31(0.5) N7(0.5) C40(0.5) H40(0.5) C32(0.5)
 H32(0.5) C42(0.5) H42A(0.5) H42B(0.5) C41(0.5) H41A(0.5) H41B(0.5) C43(0.5)
 C48(0.5) H48(0.5) C47(0.5) H47(0.5) C46(0.5) H46(0.5) C45(0.5) H45(0.5)
 C44(0.5) H44(0.5) N5(0.5) C26(0.5) H26A(0.5) H26B(0.5) C25(0.5) H25A(0.5)
 H25B(0.5) C28(0.5) C27(0.5) H27(0.5) C33(0.5) H33(0.5) C29(0.5) H29(0.5)
 C30(0.5) H30(0.5) N6(0.5)
3.a Ternary CH refined with riding coordinates:
 C16(H16), C7(H7), C21(H21), C2(H2)
3.b Secondary CH2 refined with riding coordinates:
 C20(H20A,H20B), C19(H19A,H19B), C18(H18A,H18B), C17(H17A,H17B), C6(H6A,H6B),
 C4(H4A,H4B), C5(H5A,H5B), C3(H3A,H3B), C42(H42A,H42B), C41(H41A,H41B),
 C26(H26A,H26B), C25(H25A,H25B)
3.c Aromatic/amide H refined with riding coordinates:
 C8(H8), C10(H10), C24(H24), C15(H15), C14(H14), C12(H12), C38(H38), C39(H39),
 C35(H35), C36(H36), C22(H22), C1(H1), C40(H40), C32(H32), C48(H48), C47(H47),
 C46(H46), C45(H45), C44(H44), C27(H27), C33(H33), C29(H29), C30(H30)
;

loop_
_space_group_symop_id
_space_group_symop_operation_xyz
1 'x, y, z'
2 '-y, x-y, z'
3 '-x+y, -x, z'
4 'x-y, -y, -z'
5 '-x, -x+y, -z'
6 'y, x, -z'
7 'x+2/3, y+1/3, z+1/3'
8 '-y+2/3, x-y+1/3, z+1/3'
9 '-x+y+2/3, -x+1/3, z+1/3'
10 'x-y+2/3, -y+1/3, -z+1/3'
11 '-x+2/3, -x+y+1/3, -z+1/3'
12 'y+2/3, x+1/3, -z+1/3'
13 'x+1/3, y+2/3, z+2/3'
14 '-y+1/3, x-y+2/3, z+2/3'
15 '-x+y+1/3, -x+2/3, z+2/3'
16 'x-y+1/3, -y+2/3, -z+2/3'
17 '-x+1/3, -x+y+2/3, -z+2/3'
18 'y+1/3, x+2/3, -z+2/3'

loop_
_atom_site_label
_atom_site_type_symbol
_atom_site_fract_x
_atom_site_fract_y
_atom_site_fract_z
_atom_site_U_iso_or_equiv
_atom_site_adp_type
_atom_site_occupancy
_atom_site_symmetry_multiplicity
_atom_site_calc_flag
_atom_site_disorder_assembly
_atom_site_disorder_group
_atom_site_refinement_flags_posn
_atom_site_refinement_flags_adp
N3 N -0.61543(12) -0.89495(11) -0.46990(5) 0.0851(5) Uani 1 1 d . . . .
C23 C -0.41089(13) -0.71333(13) -0.42816(5) 0.0788(6) Uani 1 1 d . . . .
C8 C -0.58201(13) -0.73182(14) -0.56341(6) 0.0835(6) Uani 1 1 d . . . .
H8 H -0.6036 -0.7165 -0.5489 0.100 Uiso 1 1 calc . . R .
C10 C -0.57391(14) -0.81591(13) -0.52628(6) 0.0851(6) Uani 1 1 d . . . .
H10 H -0.5991 -0.8017 -0.5130 0.102 Uiso 1 1 calc . . R .
C16 C -0.63121(13) -0.93311(13) -0.44127(6) 0.0841(6) Uani 1 1 d . . . .
H16 H -0.6059 -0.9626 -0.4403 0.101 Uiso 1 1 calc . . R .
N2 N -0.57558(11) -0.70569(11) -0.58897(5) 0.0845(5) Uani 1 1 d . . . .
N4 N -0.52099(11) -0.83050(12) -0.41921(5) 0.0867(5) Uani 1 1 d . . . .
C9 C -0.55787(13) -0.78517(13) -0.55458(5) 0.0821(6) Uani 1 1 d . . . .
C20 C -0.62138(16) -0.91183(19) -0.38604(7) 0.1096(9) Uani 1 1 d . . . .
H20A H -0.5958 -0.9400 -0.3832 0.132 Uiso 1 1 calc . . R .
H20B H -0.6041 -0.8735 -0.3708 0.132 Uiso 1 1 calc . . R .
C7 C -0.60433(13) -0.65501(14) -0.59412(5) 0.0801(6) Uani 1 1 d . . . .
H7 H -0.6249 -0.6484 -0.5754 0.096 Uiso 1 1 calc . . R .
C11 C -0.55316(13) -0.86775(13) -0.51718(6) 0.0833(6) Uani 1 1 d . . . .
C24 C -0.37973(14) -0.63690(14) -0.42834(5) 0.0813(6) Uani 1 1 d . . . .
H24 H -0.4110 -0.6165 -0.4286 0.098 Uiso 1 1 calc . . R .
C21 C -0.60186(13) -0.87490(13) -0.41648(5) 0.0817(6) Uani 1 1 d . . . .
H21 H -0.6235 -0.8423 -0.4186 0.098 Uiso 1 1 calc . . R .
C2 C -0.54274(14) -0.57943(14) -0.60468(5) 0.0830(6) Uani 1 1 d . . . .
H2 H -0.5209 -0.5854 -0.6231 0.100 Uiso 1 1 calc . . R .
C15 C -0.57260(14) -0.90235(13) -0.48759(6) 0.0836(6) Uani 1 1 d . . . .
H15 H -0.5520 -0.9314 -0.4816 0.100 Uiso 1 1 calc . . R .
C14 C -0.52072(14) -0.80734(14) -0.57449(6) 0.0876(7) Uani 1 1 d . . . .
H14 H -0.5097 -0.7873 -0.5936 0.105 Uiso 1 1 calc . . R .
C19 C -0.70494(18) -0.9638(2) -0.38271(8) 0.1242(11) Uani 1 1 d . . . .
H19A H -0.7152 -0.9890 -0.3636 0.149 Uiso 1 1 calc . . R .
H19B H -0.7302 -0.9348 -0.3832 0.149 Uiso 1 1 calc . . R .
C18 C -0.73456(17) -1.0209(2) -0.40722(9) 0.1250(11) Uani 1 1 d . . . .
H18A H -0.7885 -1.0511 -0.4054 0.150 Uiso 1 1 calc . . R .
H18B H -0.7138 -1.0537 -0.4051 0.150 Uiso 1 1 calc . . R .
N1 N -0.48549(12) -0.54654(12) -0.58187(4) 0.0882(6) Uani 1 1 d . . . .
C12 C -0.51590(14) -0.88804(13) -0.53737(6) 0.0836(6) Uani 1 1 d . . . .
H12 H -0.5011 -0.9220 -0.5316 0.100 Uiso 1 1 calc . . R .
C37 C -0.8646(5) -0.9400(5) -0.4190(2) 0.072(2) Uani 0.50 1 d A 1 . .
C38 C -0.8212(4) -0.8623(5) -0.41751(15) 0.0827(16) Uani 0.50 1 d A 1 . .
H38 H -0.8093 -0.8397 -0.3989 0.099 Uiso 0.50 1 calc A 1 R .
C39 C -0.7954(4) -0.8181(4) -0.44209(16) 0.0892(17) Uani 0.50 1 d A 1 . .
H39 H -0.7669 -0.7665 -0.4400 0.107 Uiso 0.50 1 calc A 1 R .
C34 C -0.8111(5) -0.8493(5) -0.4701(2) 0.081(2) Uani 0.50 1 d A 1 . .
C35 C -0.8553(4) -0.9199(9) -0.4743(3) 0.085(3) Uani 0.50 1 d A 1 . .
H35 H -0.8699 -0.9388 -0.4935 0.101 Uiso 0.50 1 calc A 1 R .
C36 C -0.8827(9) -0.9703(6) -0.4481(4) 0.082(3) Uani 0.50 1 d A 1 . .
H36 H -0.9116 -1.0217 -0.4508 0.099 Uiso 0.50 1 calc A 1 R .
C13 C -0.50020(14) -0.85912(14) -0.56586(6) 0.0855(6) Uani 1 1 d . . . .
C17 C -0.71522(15) -0.98498(16) -0.43759(7) 0.1051(8) Uani 1 1 d . . . .
H17A H -0.7406 -0.9566 -0.4405 0.126 Uiso 1 1 calc . . R .
H17B H -0.7329 -1.0237 -0.4527 0.126 Uiso 1 1 calc . . R .
C22 C -0.49210(13) -0.76244(15) -0.42550(5) 0.0827(6) Uani 1 1 d . . . .
H22 H -0.5232 -0.7424 -0.4286 0.099 Uiso 1 1 calc . . R .
C6 C -0.66676(16) -0.68892(17) -0.61735(6) 0.0995(8) Uani 1 1 d . . . .
H6A H -0.6469 -0.6957 -0.6359 0.119 Uiso 1 1 calc . . R .
H6B H -0.7056 -0.7377 -0.6106 0.119 Uiso 1 1 calc . . R .
C4 C -0.6402(2) -0.5628(2) -0.63230(8) 0.1260(11) Uani 1 1 d . . . .
H4A H -0.6618 -0.5306 -0.6341 0.151 Uiso 1 1 calc . . R .
H4B H -0.6217 -0.5662 -0.6518 0.151 Uiso 1 1 calc . . R .
C5 C -0.69983(19) -0.6394(2) -0.62253(8) 0.1192(10) Uani 1 1 d . . . .
H5A H -0.7229 -0.6355 -0.6043 0.143 Uiso 1 1 calc . . R .
H5B H -0.7383 -0.6614 -0.6377 0.143 Uiso 1 1 calc . . R .
C3 C -0.57507(19) -0.52813(18) -0.61028(7) 0.1125(9) Uani 1 1 d . . . .
H3A H -0.5922 -0.5185 -0.5916 0.135 Uiso 1 1 calc . . R .
H3B H -0.5361 -0.4807 -0.6181 0.135 Uiso 1 1 calc . . R .
C31 C -0.8270(5) -0.8282(5) -0.52324(19) 0.087(2) Uani 0.50 1 d . 2 . .
C1 C -0.42128(15) -0.53544(15) -0.58756(6) 0.0891(7) Uani 1 1 d . . . .
H1 H -0.4124 -0.5500 -0.6060 0.107 Uiso 1 1 calc . . R .
N7 N -0.8672(3) -0.9619(4) -0.36751(17) 0.0835(16) Uani 0.50 1 d A 1 . .
C40 C -0.8890(5) -0.9875(4) -0.3923(3) 0.078(2) Uani 0.50 1 d A 1 . .
H40 H -0.9221 -1.0385 -0.3943 0.094 Uiso 0.50 1 calc A 1 R .
C32 C -0.7944(4) -0.8264(5) -0.54974(17) 0.120(3) Uani 0.50 1 d . 2 . .
H32 H -0.7442 -0.8132 -0.5501 0.144 Uiso 0.50 1 calc . 2 R .
N8 N -1.0000 -1.0000 -0.32948(8) 0.0938(10) Uani 1 3 d . . S T
C42 C -0.9266(8) -0.9891(7) -0.3183(3) 0.092(3) Uani 0.50 1 d A 1 . .
H42A H -0.8930 -0.9368 -0.3136 0.110 Uiso 0.50 1 calc A 1 R .
H42B H -0.9343 -1.0184 -0.3004 0.110 Uiso 0.50 1 calc A 1 R .
C41 C -0.8937(4) -1.0143(4) -0.34233(18) 0.0888(18) Uani 0.50 1 d A 1 . .
H41A H -0.8523 -1.0183 -0.3342 0.107 Uiso 0.50 1 calc A 1 R .
H41B H -0.9313 -1.0634 -0.3493 0.107 Uiso 0.50 1 calc A 1 R .
C43 C -0.7174(4) -0.7349(3) -0.4956(2) 0.077(3) Uani 0.50 1 d A . . .
C48 C -0.7170(10) -0.6757(7) -0.5113(3) 0.099(3) Uani 0.50 1 d . . . .
H48 H -0.7588 -0.6807 -0.5213 0.119 Uiso 0.50 1 calc . . R .
C47 C -0.6460(13) -0.6062(13) -0.5107(4) 0.115(5) Uani 0.50 1 d . . . .
H47 H -0.6410 -0.5648 -0.5210 0.137 Uiso 0.50 1 calc . . R .
C46 C -0.5867(10) -0.6006(9) -0.4953(4) 0.119(8) Uani 0.50 1 d . . . .
H46 H -0.5427 -0.5546 -0.4942 0.143 Uiso 0.50 1 calc . . R .
C45 C -0.5904(10) -0.6620(12) -0.4811(4) 0.107(4) Uani 0.50 1 d . . . .
H45 H -0.5482 -0.6570 -0.4715 0.129 Uiso 0.50 1 calc . . R .
C44 C -0.6530(6) -0.7277(7) -0.4811(3) 0.098(3) Uani 0.50 1 d . . . .
H44 H -0.6547 -0.7686 -0.4716 0.117 Uiso 0.50 1 calc . . R .
N5 N -0.9166(7) -0.8602(5) -0.62887(18) 0.140(3) Uani 0.50 1 d . 2 . .
C26 C -0.9636(9) -0.8703(7) -0.6541(3) 0.170(6) Uani 0.50 1 d . 2 . .
H26A H -0.9480 -0.8222 -0.6633 0.204 Uiso 0.50 1 calc . 2 R .
H26B H -1.0150 -0.8910 -0.6475 0.204 Uiso 0.50 1 calc . 2 R .
C25 C -0.9587(10) -0.9238(11) -0.6772(3) 0.149(6) Uani 0.50 1 d . 2 . .
H25A H -0.9754 -0.9157 -0.6963 0.179 Uiso 0.50 1 calc . 2 R .
H25B H -0.9066 -0.9100 -0.6793 0.179 Uiso 0.50 1 calc . 2 R .
C28 C -0.9095(7) -0.8652(6) -0.5755(2) 0.093(3) Uani 0.50 1 d . 2 . .
C27 C -0.9528(7) -0.8785(6) -0.6037(3) 0.108(3) Uani 0.50 1 d . 2 . .
H27 H -1.0045 -0.8994 -0.6033 0.130 Uiso 0.50 1 calc . 2 R .
C33 C -0.8327(5) -0.8431(6) -0.57545(18) 0.121(3) Uani 0.50 1 d . 2 . .
H33 H -0.8085 -0.8401 -0.5933 0.146 Uiso 0.50 1 calc . 2 R .
C29 C -0.9422(7) -0.8704(11) -0.5483(6) 0.109(5) Uani 0.50 1 d . 2 . .
H29 H -0.9934 -0.8883 -0.5476 0.131 Uiso 0.50 1 calc . 2 R .
C30 C -0.9054(16) -0.8516(11) -0.5238(4) 0.166(10) Uani 0.50 1 d . 2 . .
H30 H -0.9297 -0.8532 -0.5061 0.199 Uiso 0.50 1 calc . 2 R .
N6 N -0.7855(3) -0.8065(3) -0.4963(2) 0.093(2) Uani 0.50 1 d . . . .

loop_
_atom_site_aniso_label
_atom_site_aniso_U_11
_atom_site_aniso_U_22
_atom_site_aniso_U_33
_atom_site_aniso_U_23
_atom_site_aniso_U_13
_atom_site_aniso_U_12
N3 0.0794(12) 0.0814(12) 0.0992(14) -0.0017(10) 0.0064(11) 0.0437(10)
C23 0.0753(14) 0.0766(15) 0.0814(13) -0.0011(11) 0.0003(11) 0.0356(12)
C8 0.0837(15) 0.0854(15) 0.0866(16) -0.0112(13) -0.0015(12) 0.0462(13)
C10 0.0856(15) 0.0801(14) 0.0955(16) -0.0105(12) 0.0000(13) 0.0458(13)
C16 0.0731(14) 0.0745(14) 0.1100(17) 0.0081(13) 0.0151(12) 0.0410(12)
N2 0.0864(13) 0.0886(13) 0.0854(13) -0.0110(11) -0.0039(10) 0.0489(11)
N4 0.0696(11) 0.0818(14) 0.1090(14) 0.0076(11) 0.0048(10) 0.0380(10)
C9 0.0816(15) 0.0741(13) 0.0942(15) -0.0102(12) -0.0026(12) 0.0416(12)
C20 0.0861(18) 0.135(2) 0.1054(19) 0.0200(18) 0.0136(15) 0.0536(17)
C7 0.0793(14) 0.0921(16) 0.0788(13) -0.0106(12) -0.0087(11) 0.0502(13)
C11 0.0776(15) 0.0725(14) 0.0980(16) -0.0075(12) 0.0004(12) 0.0362(12)
C24 0.0797(16) 0.0813(15) 0.0880(14) -0.0028(12) -0.0041(12) 0.0440(13)
C21 0.0664(13) 0.0807(14) 0.1017(16) 0.0058(12) 0.0086(12) 0.0395(12)
C2 0.0832(15) 0.0898(16) 0.0831(13) -0.0112(12) -0.0127(12) 0.0486(13)
C15 0.0776(15) 0.0698(13) 0.1016(16) 0.0005(12) 0.0045(13) 0.0354(12)
C14 0.0880(16) 0.0809(15) 0.0936(15) -0.0059(12) 0.0030(13) 0.0422(14)
C19 0.100(2) 0.148(3) 0.123(2) 0.033(2) 0.0333(18) 0.061(2)
C18 0.0886(19) 0.103(2) 0.174(3) 0.030(2) 0.043(2) 0.0410(17)
N1 0.0801(13) 0.0919(14) 0.0962(13) -0.0161(10) -0.0143(10) 0.0458(11)
C12 0.0805(14) 0.0753(14) 0.1005(17) -0.0040(12) 0.0055(12) 0.0432(12)
C37 0.055(3) 0.075(5) 0.073(5) 0.006(4) 0.004(3) 0.023(4)
C38 0.074(4) 0.077(4) 0.069(3) -0.008(3) 0.014(3) 0.017(3)
C39 0.074(4) 0.074(4) 0.083(4) -0.016(3) 0.011(3) 0.010(3)
C34 0.061(4) 0.078(5) 0.083(5) -0.004(4) 0.009(3) 0.020(3)
C35 0.051(3) 0.110(7) 0.072(7) -0.033(6) -0.002(4) 0.024(4)
C36 0.068(4) 0.079(7) 0.080(4) -0.012(6) -0.014(3) 0.021(5)
C13 0.0824(15) 0.0776(15) 0.0994(17) -0.0052(13) 0.0050(12) 0.0420(13)
C17 0.0790(16) 0.0895(17) 0.133(2) -0.0069(16) 0.0112(15) 0.0318(14)
C22 0.0745(15) 0.0853(17) 0.0936(15) -0.0048(12) -0.0020(12) 0.0438(13)
C6 0.0821(16) 0.1092(19) 0.0984(17) -0.0078(15) -0.0128(13) 0.0412(15)
C4 0.141(3) 0.140(3) 0.133(2) -0.007(2) -0.041(2) 0.096(3)
C5 0.100(2) 0.154(3) 0.121(2) -0.017(2) -0.0329(17) 0.077(2)
C3 0.119(2) 0.102(2) 0.129(2) -0.0099(17) -0.0307(19) 0.0649(19)
C31 0.071(5) 0.077(5) 0.075(4) -0.006(3) 0.011(3) 0.009(3)
C1 0.0849(17) 0.0910(16) 0.0914(15) -0.0111(12) -0.0114(13) 0.0441(14)
N7 0.075(3) 0.097(4) 0.073(4) -0.008(3) -0.003(3) 0.040(3)
C40 0.065(3) 0.071(4) 0.092(6) 0.000(4) 0.000(3) 0.030(4)
C32 0.080(4) 0.125(6) 0.093(5) -0.018(4) 0.016(3) 0.005(4)
N8 0.0957(16) 0.0957(16) 0.090(2) 0.000 0.000 0.0478(8)
C42 0.079(4) 0.110(6) 0.088(6) -0.009(4) -0.008(4) 0.049(4)
C41 0.090(4) 0.113(5) 0.079(4) 0.010(3) 0.001(3) 0.062(4)
C43 0.068(4) 0.074(4) 0.073(7) -0.005(3) 0.010(5) 0.024(4)
C48 0.124(8) 0.062(7) 0.093(7) 0.001(6) 0.026(5) 0.032(6)
C47 0.132(13) 0.083(9) 0.114(12) -0.004(7) 0.013(12) 0.043(7)
C46 0.122(11) 0.088(7) 0.088(13) -0.014(7) 0.017(7) 0.008(7)
C45 0.081(8) 0.113(9) 0.094(7) -0.012(6) 0.010(5) 0.024(6)
C44 0.065(7) 0.101(6) 0.098(6) -0.027(4) 0.001(4) 0.019(4)
N5 0.212(10) 0.120(5) 0.079(4) 0.012(3) 0.003(6) 0.076(7)
C26 0.283(18) 0.125(8) 0.104(7) 0.017(6) -0.029(11) 0.104(11)
C25 0.239(18) 0.135(8) 0.066(4) 0.014(5) 0.020(9) 0.087(13)
C28 0.091(7) 0.073(4) 0.078(5) 0.004(3) -0.009(5) 0.012(5)
C27 0.134(9) 0.078(5) 0.099(7) 0.005(4) -0.021(9) 0.042(7)
C33 0.087(5) 0.129(7) 0.084(5) -0.014(5) 0.012(4) 0.006(5)
C29 0.089(9) 0.106(9) 0.119(11) 0.020(8) 0.028(10) 0.037(8)
C30 0.177(17) 0.201(16) 0.085(10) 0.007(9) 0.013(10) 0.069(13)
N6 0.071(3) 0.083(3) 0.083(4) -0.009(3) 0.003(3) 0.006(3)

loop_
_atom_type_symbol
_atom_type_description
_atom_type_scat_dispersion_real
_atom_type_scat_dispersion_imag
_atom_type_scat_source
C C 0.0033 0.0016 'International Tables Vol C Tables 4.2.6.8 and 6.1.1.4'
H H 0.0000 0.0000 'International Tables Vol C Tables 4.2.6.8 and 6.1.1.4'
N N 0.0061 0.0033 'International Tables Vol C Tables 4.2.6.8 and 6.1.1.4'

loop_
_geom_angle_atom_site_label_1
_geom_angle_atom_site_label_2
_geom_angle_atom_site_label_3
_geom_angle
_geom_angle_site_symmetry_1
_geom_angle_site_symmetry_3
C15 N3 C16 118.3(2) . .
C24 C23 C24 118.3(2) . 2_445
C24 C23 C22 120.8(2) 2_445 .
C24 C23 C22 120.7(2) . .
N2 C8 H8 117.7 . .
N2 C8 C9 124.7(2) . .
C9 C8 H8 117.7 . .
C9 C10 H10 119.2 . .
C9 C10 C11 121.6(2) . .
C11 C10 H10 119.2 . .
N3 C16 H16 109.3 . .
N3 C16 C21 108.98(19) . .
N3 C16 C17 110.1(2) . .
C21 C16 H16 109.3 . .
C21 C16 C17 109.8(2) . .
C17 C16 H16 109.3 . .
C8 N2 C7 117.6(2) . .
C22 N4 C21 118.6(2) . .
C10 C9 C8 119.8(2) . .
C10 C9 C14 118.9(2) . .
C14 C9 C8 121.3(2) . .
H20A C20 H20B 108.0 . .
C21 C20 H20A 109.3 . .
C21 C20 H20B 109.3 . .
C19 C20 H20A 109.3 . .
C19 C20 H20B 109.3 . .
C19 C20 C21 111.5(3) . .
N2 C7 H7 108.9 . .
N2 C7 C2 110.87(19) . .
N2 C7 C6 109.4(2) . .
C2 C7 H7 108.9 . .
C2 C7 C6 109.8(2) . .
C6 C7 H7 108.9 . .
C10 C11 C15 121.6(2) . .
C12 C11 C10 118.1(2) . .
C12 C11 C15 120.3(2) . .
C23 C24 C23 121.7(2) . 3_545
C23 C24 H24 119.2 3_545 .
C23 C24 H24 119.2 . .
C16 C21 H21 109.5 . .
N4 C21 C16 108.31(18) . .
N4 C21 C20 109.0(2) . .
N4 C21 H21 109.5 . .
C20 C21 C16 111.1(2) . .
C20 C21 H21 109.5 . .
C7 C2 H2 109.7 . .
C7 C2 C3 109.4(2) . .
N1 C2 C7 109.20(19) . .
N1 C2 H2 109.7 . .
N1 C2 C3 109.1(2) . .
C3 C2 H2 109.7 . .
N3 C15 C11 123.6(2) . .
N3 C15 H15 118.2 . .
C11 C15 H15 118.2 . .
C9 C14 H14 119.9 . .
C13 C14 C9 120.2(2) . .
C13 C14 H14 119.9 . .
C20 C19 H19A 109.5 . .
C20 C19 H19B 109.5 . .
H19A C19 H19B 108.1 . .
C18 C19 C20 110.8(3) . .
C18 C19 H19A 109.5 . .
C18 C19 H19B 109.5 . .
C19 C18 H18A 109.2 . .
C19 C18 H18B 109.2 . .
C19 C18 C17 112.0(3) . .
H18A C18 H18B 107.9 . .
C17 C18 H18A 109.2 . .
C17 C18 H18B 109.2 . .
C1 N1 C2 118.7(2) . .
C11 C12 H12 119.2 . .
C13 C12 C11 121.5(2) . .
C13 C12 H12 119.2 . .
C38 C37 C36 115.4(9) . .
C38 C37 C40 122.3(8) . .
C36 C37 C40 122.3(9) . .
C37 C38 H38 118.6 . .
C39 C38 C37 122.8(7) . .
C39 C38 H38 118.6 . .
C38 C39 H39 119.8 . .
C38 C39 C34 120.5(7) . .
C34 C39 H39 119.8 . .
C39 C34 N6 123.0(8) . .
C35 C34 C39 122.1(10) . .
C35 C34 N6 114.7(10) . .
C34 C35 H35 120.6 . .
C34 C35 C36 118.9(10) . .
C36 C35 H35 120.6 . .
C37 C36 C35 119.9(10) . .
C37 C36 H36 120.0 . .
C35 C36 H36 120.0 . .
C14 C13 C1 120.1(2) . 2_445
C12 C13 C14 119.7(2) . .
C12 C13 C1 120.1(2) . 2_445
C16 C17 H17A 109.2 . .
C16 C17 H17B 109.2 . .
C18 C17 C16 111.8(3) . .
C18 C17 H17A 109.2 . .
C18 C17 H17B 109.2 . .
H17A C17 H17B 107.9 . .
C23 C22 H22 118.9 . .
N4 C22 C23 122.1(2) . .
N4 C22 H22 118.9 . .
C7 C6 H6A 109.4 . .
C7 C6 H6B 109.4 . .
H6A C6 H6B 108.0 . .
C5 C6 C7 111.1(2) . .
C5 C6 H6A 109.4 . .
C5 C6 H6B 109.4 . .
H4A C4 H4B 108.0 . .
C5 C4 H4A 109.3 . .
C5 C4 H4B 109.3 . .
C5 C4 C3 111.6(3) . .
C3 C4 H4A 109.3 . .
C3 C4 H4B 109.3 . .
C6 C5 C4 110.5(3) . .
C6 C5 H5A 109.6 . .
C6 C5 H5B 109.6 . .
C4 C5 H5A 109.6 . .
C4 C5 H5B 109.6 . .
H5A C5 H5B 108.1 . .
C2 C3 H3A 109.3 . .
C2 C3 H3B 109.3 . .
C4 C3 C2 111.7(2) . .
C4 C3 H3A 109.3 . .
C4 C3 H3B 109.3 . .
H3A C3 H3B 107.9 . .
C32 C31 C30 116.9(10) . .
C32 C31 N6 121.6(8) . .
N6 C31 C32 130.7(8) 6_554 .
N6 C31 C30 121.5(10) . .
N6 C31 C30 100.9(10) 6_554 .
N6 C31 N6 35.4(6) 6_554 .
N1 C1 C13 122.2(2) . 3_545
N1 C1 H1 118.9 . .
C13 C1 H1 118.9 3_545 .
C40 N7 C41 117.6(7) . .
C37 C40 H40 119.0 . .
N7 C40 C37 121.9(8) . .
N7 C40 H40 119.0 . .
C31 C32 H32 119.1 . .
C33 C32 C31 121.7(8) . .
C33 C32 H32 119.1 . .
C42 N8 C42 109.4(6) 3_435 .
C42 N8 C42 109.4(6) 3_435 2_345
C42 N8 C42 109.4(6) . 2_345
C25 N8 C42 133.0(8) 5_344 .
C25 N8 C42 90.6(9) 6_554 2_345
C25 N8 C42 133.0(8) 4_434 2_345
C25 N8 C42 25.0(9) 5_344 2_345
C25 N8 C42 90.6(9) 4_434 .
C25 N8 C42 133.0(8) 6_554 3_435
C25 N8 C42 25.0(9) 4_434 3_435
C25 N8 C42 25.0(9) 6_554 .
C25 N8 C42 90.6(9) 5_344 3_435
C25 N8 C25 115.6(5) 6_554 4_434
C25 N8 C25 115.6(5) 6_554 5_344
C25 N8 C25 115.6(5) 4_434 5_344
N8 C42 H42A 110.2 . .
N8 C42 H42B 110.2 . .
H42A C42 H42B 108.5 . .
C41 C42 N8 107.7(10) . .
C41 C42 H42A 110.2 . .
C41 C42 H42B 110.2 . .
N7 C41 C42 111.6(7) . .
N7 C41 H41A 109.3 . .
N7 C41 H41B 109.3 . .
C42 C41 H41A 109.3 . .
C42 C41 H41B 109.3 . .
H41A C41 H41B 108.0 . .
C43 C43 C48 25.9(8) 6_554 .
C43 C43 C48 130.4(13) 6_554 6_554
C43 C43 C44 148.6(6) 6_554 .
C43 C43 N6 91.4(3) 6_554 .
C43 C43 N6 61.7(3) 6_554 6_554
C48 C43 C48 105(2) 6_554 .
C48 C43 C44 18.3(16) 6_554 .
C48 C43 C44 122.7(6) . .
C48 C43 N6 167.0(13) 6_554 6_554
C48 C43 N6 87.6(8) . 6_554
C48 C43 N6 138.2(14) 6_554 .
C48 C43 N6 117.1(8) . .
C44 C43 N6 149.7(7) . 6_554
C44 C43 N6 120.0(7) . .
N6 C43 N6 30.1(4) . 6_554
C43 C48 H48 122.8 . .
C43 C48 C47 114.3(13) . .
C47 C48 H48 122.8 . .
C48 C47 H47 119.4 . .
C46 C47 C48 121.1(14) . .
C46 C47 H47 119.4 . .
C47 C46 H46 119.4 . .
C47 C46 C45 121.3(9) . .
C45 C46 H46 119.4 . .
C46 C45 H45 119.4 . .
C44 C45 C46 121.2(11) . .
C44 C45 H45 119.4 . .
C43 C44 H44 120.4 . .
C45 C44 C43 119.3(11) . .
C45 C44 H44 120.4 . .
C27 N5 C26 113.3(14) . .
N5 C26 H26A 109.5 . .
N5 C26 H26B 109.5 . .
N5 C26 C25 110.5(11) . .
H26A C26 H26B 108.1 . .
C25 C26 H26A 109.5 . .
C25 C26 H26B 109.5 . .
N8 C25 C26 116.0(12) 4_434 .
N8 C25 H25A 108.3 4_434 .
N8 C25 H25B 108.3 4_434 .
C26 C25 H25A 108.3 . .
C26 C25 H25B 108.3 . .
H25A C25 H25B 107.4 . .
C33 C28 C27 122.0(10) . .
C29 C28 C27 120.9(12) . .
C29 C28 C33 117.0(10) . .
N5 C27 C28 118.7(11) . .
N5 C27 H27 120.7 . .
C28 C27 H27 120.7 . .
C32 C33 C28 120.3(8) . .
C32 C33 H33 119.9 . .
C28 C33 H33 119.9 . .
C28 C29 H29 118.5 . .
C30 C29 C28 123.0(16) . .
C30 C29 H29 118.5 . .
C31 C30 H30 119.6 . .
C29 C30 C31 120.9(18) . .
C29 C30 H30 119.6 . .
C34 N6 C31 122.4(4) . .
C34 N6 C43 135.9(8) . 6_554
C34 N6 C43 119.4(7) . .
C31 N6 C34 33.0(5) 6_554 .
C31 N6 C31 107.4(7) 6_554 .
C31 N6 C43 121.1(9) 6_554 6_554
C31 N6 C43 121.8(9) 6_554 .
C31 N6 C43 118.0(7) . .
C31 N6 C43 96.4(5) . 6_554
C43 N6 C43 27.0(4) . 6_554
N6 N6 C34 122.3(15) 6_554 .
N6 N6 C31 55.2(11) 6_554 .
N6 N6 C31 89.3(14) 6_554 6_554
N6 N6 C43 61.7(3) 6_554 6_554
N6 N6 C43 88.3(3) 6_554 .

loop_
_geom_bond_atom_site_label_1
_geom_bond_atom_site_label_2
_geom_bond_distance
_geom_bond_site_symmetry_2
N3 C16 1.457(3) .
N3 C15 1.253(3) .
C23 C24 1.394(3) 2_445
C23 C24 1.374(3) .
C23 C22 1.467(3) .
C8 H8 0.9300 .
C8 N2 1.247(3) .
C8 C9 1.472(3) .
C10 H10 0.9300 .
C10 C9 1.384(3) .
C10 C11 1.397(3) .
C16 H16 0.9800 .
C16 C21 1.524(4) .
C16 C17 1.524(4) .
N2 C7 1.456(3) .
N4 C21 1.453(3) .
N4 C22 1.253(3) .
C9 C14 1.395(3) .
C20 H20A 0.9700 .
C20 H20B 0.9700 .
C20 C21 1.518(4) .
C20 C19 1.515(4) .
C7 H7 0.9800 .
C7 C2 1.513(4) .
C7 C6 1.528(3) .
C11 C15 1.466(3) .
C11 C12 1.382(3) .
C24 C23 1.394(3) 3_545
C24 H24 0.9300 .
C21 H21 0.9800 .
C2 H2 0.9800 .
C2 N1 1.450(3) .
C2 C3 1.528(4) .
C15 H15 0.9300 .
C14 H14 0.9300 .
C14 C13 1.387(4) .
C19 H19A 0.9700 .
C19 H19B 0.9700 .
C19 C18 1.501(5) .
C18 H18A 0.9700 .
C18 H18B 0.9700 .
C18 C17 1.507(4) .
N1 C1 1.253(3) .
C12 H12 0.9300 .
C12 C13 1.380(3) .
C37 C38 1.394(12) .
C37 C36 1.41(2) .
C37 C40 1.471(12) .
C38 H38 0.9300 .
C38 C39 1.359(12) .
C39 H39 0.9300 .
C39 C34 1.376(11) .
C34 C35 1.29(2) .
C34 N6 1.407(12) .
C35 H35 0.9300 .
C35 C36 1.48(3) .
C36 H36 0.9300 .
C13 C1 1.483(3) 2_445
C17 H17A 0.9700 .
C17 H17B 0.9700 .
C22 H22 0.9300 .
C6 H6A 0.9700 .
C6 H6B 0.9700 .
C6 C5 1.503(4) .
C4 H4A 0.9700 .
C4 H4B 0.9700 .
C4 C5 1.504(5) .
C4 C3 1.528(4) .
C5 H5A 0.9700 .
C5 H5B 0.9700 .
C3 H3A 0.9700 .
C3 H3B 0.9700 .
C31 C32 1.358(11) .
C31 C30 1.44(3) .
C31 N6 1.418(13) .
C31 N6 1.165(11) 6_554
C1 C13 1.483(3) 3_545
C1 H1 0.9300 .
N7 C40 1.217(13) .
N7 C41 1.468(11) .
C40 H40 0.9300 .
C32 H32 0.9300 .
C32 C33 1.343(12) .
N8 C42 1.503(14) 3_435
N8 C42 1.503(14) .
N8 C42 1.503(14) 2_345
N8 C25 1.396(19) 6_554
N8 C25 1.396(18) 4_434
N8 C25 1.396(18) 5_344
C42 H42A 0.9700 .
C42 H42B 0.9700 .
C42 C41 1.498(16) .
C41 H41A 0.9700 .
C41 H41B 0.9700 .
C43 C43 0.743(12) 6_554
C43 C48 1.410(12) .
C43 C48 0.809(10) 6_554
C43 C44 1.420(10) .
C43 N6 1.639(7) 6_554
C43 N6 1.443(7) .
C48 H48 0.9300 .
C48 C47 1.45(3) .
C47 H47 0.9300 .
C47 C46 1.36(3) .
C46 H46 0.9300 .
C46 C45 1.39(3) .
C45 H45 0.9300 .
C45 C44 1.32(3) .
C44 H44 0.9300 .
N5 C26 1.435(13) .
N5 C27 1.301(16) .
C26 H26A 0.9700 .
C26 H26B 0.9700 .
C26 C25 1.55(2) .
C25 N8 1.396(18) 4_434
C25 H25A 0.9700 .
C25 H25B 0.9700 .
C28 C27 1.496(13) .
C28 C33 1.413(15) .
C28 C29 1.37(3) .
C27 H27 0.9300 .
C33 H33 0.9300 .
C29 H29 0.9300 .
C29 C30 1.28(3) .
C30 H30 0.9300 .
N6 C31 1.165(11) 6_554
N6 C43 1.639(7) 6_554
N6 N6 0.822(10) 6_554

loop_
_geom_torsion_atom_site_label_1
_geom_torsion_atom_site_label_2
_geom_torsion_atom_site_label_3
_geom_torsion_atom_site_label_4
_geom_torsion
_geom_torsion_site_symmetry_1
_geom_torsion_site_symmetry_2
_geom_torsion_site_symmetry_3
_geom_torsion_site_symmetry_4
N3 C16 C21 N4 -64.0(2) . . . .
N3 C16 C21 C20 176.28(18) . . . .
N3 C16 C17 C18 -175.4(2) . . . .
C8 N2 C7 C2 120.6(2) . . . .
C8 N2 C7 C6 -118.0(2) . . . .
C8 C9 C14 C13 -178.4(2) . . . .
C10 C9 C14 C13 -0.2(4) . . . .
C10 C11 C15 N3 8.3(4) . . . .
C10 C11 C12 C13 -0.8(4) . . . .
C16 N3 C15 C11 179.1(2) . . . .
N2 C8 C9 C10 -174.1(2) . . . .
N2 C8 C9 C14 4.1(4) . . . .
N2 C7 C2 N1 -61.4(2) . . . .
N2 C7 C2 C3 179.2(2) . . . .
N2 C7 C6 C5 178.0(3) . . . .
C9 C8 N2 C7 178.3(2) . . . .
C9 C10 C11 C15 -177.7(2) . . . .
C9 C10 C11 C12 -0.1(4) . . . .
C9 C14 C13 C12 -0.7(4) . . . .
C9 C14 C13 C1 176.5(2) . . . 2_445
C20 C19 C18 C17 -54.9(4) . . . .
C7 C2 N1 C1 115.8(3) . . . .
C7 C2 C3 C4 -55.9(3) . . . .
C7 C6 C5 C4 57.7(4) . . . .
C11 C10 C9 C8 178.9(2) . . . .
C11 C10 C9 C14 0.7(4) . . . .
C11 C12 C13 C14 1.3(4) . . . .
C11 C12 C13 C1 -176.0(2) . . . 2_445
C24 C23 C24 C23 -1.1(4) 2_445 . . 3_545
C24 C23 C22 N4 -165.1(2) . . . .
C24 C23 C22 N4 10.1(3) 2_445 . . .
C21 C16 C17 C18 -55.4(3) . . . .
C21 N4 C22 C23 178.9(2) . . . .
C21 C20 C19 C18 55.3(4) . . . .
C2 C7 C6 C5 -60.0(3) . . . .
C2 N1 C1 C13 178.0(2) . . . 3_545
C15 N3 C16 C21 117.0(2) . . . .
C15 N3 C16 C17 -122.5(2) . . . .
C15 C11 C12 C13 176.8(2) . . . .
C19 C20 C21 C16 -56.3(3) . . . .
C19 C20 C21 N4 -175.6(3) . . . .
C19 C18 C17 C16 55.7(3) . . . .
N1 C2 C3 C4 -175.3(3) . . . .
C12 C11 C15 N3 -169.2(2) . . . .
C37 C38 C39 C34 -0.5(12) . . . .
C38 C37 C36 C35 0.2(17) . . . .
C38 C37 C40 N7 -6.5(14) . . . .
C38 C39 C34 C35 5.9(13) . . . .
C38 C39 C34 N6 -179.5(7) . . . .
C39 C34 C35 C36 -7.7(16) . . . .
C39 C34 N6 C31 -76.7(13) . . . 6_554
C39 C34 N6 C31 -147.7(9) . . . .
C39 C34 N6 C43 0.1(14) . . . 6_554
C39 C34 N6 C43 27.3(13) . . . .
C39 C34 N6 N6 -81.1(13) . . . 6_554
C34 C35 C36 C37 4.7(19) . . . .
C35 C34 N6 C31 27.3(12) . . . .
C35 C34 N6 C31 98.2(14) . . . 6_554
C35 C34 N6 C43 175.0(8) . . . 6_554
C35 C34 N6 C43 -157.7(9) . . . .
C35 C34 N6 N6 93.9(16) . . . 6_554
C36 C37 C38 C39 -2.2(13) . . . .
C36 C37 C40 N7 172.4(11) . . . .
C17 C16 C21 N4 175.3(2) . . . .
C17 C16 C21 C20 55.6(3) . . . .
C22 C23 C24 C23 174.18(16) . . . 3_545
C22 N4 C21 C16 114.6(2) . . . .
C22 N4 C21 C20 -124.3(3) . . . .
C6 C7 C2 N1 177.5(2) . . . .
C6 C7 C2 C3 58.1(3) . . . .
C5 C4 C3 C2 54.5(4) . . . .
C3 C2 N1 C1 -124.6(3) . . . .
C3 C4 C5 C6 -54.7(4) . . . .
C31 C32 C33 C28 -1.7(18) . . . .
C40 C37 C38 C39 176.8(8) . . . .
C40 C37 C36 C35 -178.8(11) . . . .
C40 N7 C41 C42 -127.7(10) . . . .
C32 C31 C30 C29 1(2) . . . .
C32 C31 N6 C34 -133.5(11) . . . .
C32 C31 N6 C31 -166.2(11) . . . 6_554
C32 C31 N6 C43 51.4(13) . . . .
C32 C31 N6 C43 68.4(10) . . . 6_554
C32 C31 N6 N6 117.2(13) . . . 6_554
N8 C42 C41 N7 71.5(10) . . . .
C42 N8 C42 C41 -143.8(9) 2_345 . . .
C42 N8 C42 C41 96.4(12) 3_435 . . .
C41 N7 C40 C37 -178.8(7) . . . .
C43 C43 C48 C47 176(3) 6_554 . . .
C43 C43 C44 C45 1(5) 6_554 . . .
C43 C43 N6 C34 -135.4(16) 6_554 . . .
C43 C43 N6 C31 40(2) 6_554 . . .
C43 C43 N6 C31 -96.9(18) 6_554 . . 6_554
C43 C43 N6 N6 -9(2) 6_554 . . 6_554
C43 C48 C47 C46 -1(3) . . . .
C48 C43 C48 C47 1.1(14) 6_554 . . .
C48 C43 C44 C45 3(3) . . . .
C48 C43 C44 C45 -6(3) 6_554 . . .
C48 C43 N6 C34 44(2) 6_554 . . .
C48 C43 N6 C34 -138.3(11) . . . .
C48 C43 N6 C31 82.2(19) 6_554 . . 6_554
C48 C43 N6 C31 -99.8(12) . . . 6_554
C48 C43 N6 C31 -141.1(16) 6_554 . . .
C48 C43 N6 C31 36.9(15) . . . .
C48 C43 N6 C43 -2.8(9) . . . 6_554
C48 C43 N6 C43 179(100) 6_554 . . 6_554
C48 C43 N6 N6 -12(2) . . . 6_554
C48 C43 N6 N6 170.3(19) 6_554 . . 6_554
C48 C47 C46 C45 4(4) . . . .
C47 C46 C45 C44 -3(4) . . . .
C46 C45 C44 C43 0(3) . . . .
C44 C43 C48 C47 -2(2) . . . .
C44 C43 N6 C34 45.9(16) . . . .
C44 C43 N6 C31 -138.9(11) . . . .
C44 C43 N6 C31 84.4(14) . . . 6_554
C44 C43 N6 C43 -179(100) . . . 6_554
C44 C43 N6 N6 172.5(17) . . . 6_554
N5 C26 C25 N8 78.3(16) . . . 4_434
C26 N5 C27 C28 -175.5(10) . . . .
C25 N8 C42 C41 -153.5(10) 5_344 . . .
C25 N8 C42 C41 79.6(8) 4_434 . . .
C25 N8 C42 C41 -101(3) 6_554 . . .
C28 C29 C30 C31 -4(3) . . . .
C27 N5 C26 C25 -122.8(13) . . . .
C27 C28 C33 C32 175.1(11) . . . .
C27 C28 C29 C30 -172.2(17) . . . .
C33 C28 C27 N5 -8.7(17) . . . .
C33 C28 C29 C30 5(3) . . . .
C29 C28 C27 N5 167.9(13) . . . .
C29 C28 C33 C32 -1.6(19) . . . .
C30 C31 C32 C33 2.3(18) . . . .
C30 C31 N6 C34 47.8(14) . . . .
C30 C31 N6 C31 15.2(12) . . . 6_554
C30 C31 N6 C43 -127.2(12) . . . .
C30 C31 N6 C43 -110.2(12) . . . 6_554
C30 C31 N6 N6 -61.4(14) . . . 6_554
N6 C34 C35 C36 177.3(10) . . . .
N6 C31 C32 C33 -176.4(9) . . . .
N6 C31 C32 C33 -133.6(11) 6_554 . . .
N6 C31 C30 C29 179.3(15) . . . .
N6 C31 C30 C29 148.1(17) 6_554 . . .
N6 C31 N6 C34 109.3(15) 6_554 . . .
N6 C31 N6 C31 76.6(14) 6_554 . . 6_554
N6 C31 N6 C43 -48.8(7) 6_554 . . 6_554
N6 C31 N6 C43 -65.8(7) 6_554 . . .
N6 C43 C48 C47 -177.6(12) . . . .
N6 C43 C48 C47 176.6(12) 6_554 . . .
N6 C43 C44 C45 -174.1(17) 6_554 . . .
N6 C43 C44 C45 178.5(12) . . . .
N6 C43 N6 C34 -127(2) 6_554 . . .
N6 C43 N6 C31 48.6(11) 6_554 . . .
N6 C43 N6 C31 -88.2(18) 6_554 . . 6_554
N6 C43 N6 C43 9(2) 6_554 . . 6_554
